data_2009822
loop_
_publ_author_name
'Ma, J.-F.'
'Jin, Z.-S.'
'Ni, J.-Z.'

_publ_section_title
;
 Terbium <i>p</i>-nitrobenzoate hydrate
;
_journal_issue 7
_journal_name_full 'Acta Crystallographica Section C'
_journal_page_first 1008
_journal_page_last 1010
_journal_paper_doi 10.1107/S0108270193012934
_journal_volume 50
_journal_year 1994
_chemical_formula_moiety 'C21 H17 N3 O14.5 Tb1'
_chemical_formula_sum 'C21 H17 N3 O14.5 Tb'
_chemical_formula_weight 1404.60
_space_group_crystal_system triclinic
_space_group_IT_number 2
_space_group_name_Hall '-P 1'
_space_group_name_H-M_alt 'P -1'
_atom_type_scat_source IntTabIV
_cell_angle_alpha 104.52(3)
_cell_angle_beta 102.29(3)
_cell_angle_gamma 80.72(2)
_cell_formula_units_Z 2
_cell_length_a 9.4050(10)
_cell_length_b 18.715(6)
_cell_length_c 15.437(3)
_cell_measurement_reflns_used 25
_cell_measurement_temperature 293
_cell_measurement_theta_max 12.0
_cell_measurement_theta_min 2.2
_cell_volume 2553.3(11)
_diffrn_measurement_device 'Nicolet R3m/E'
_diffrn_measurement_method \w
_diffrn_radiation_type MoK\a
_diffrn_radiation_wavelength 0.71069
_diffrn_reflns_av_R_equivalents 0.0133
_diffrn_reflns_limit_h_max 12
_diffrn_reflns_limit_h_min 0
_diffrn_reflns_limit_k_max 23
_diffrn_reflns_limit_k_min -23
_diffrn_reflns_limit_l_max 19
_diffrn_reflns_limit_l_min -19
_diffrn_reflns_number 9591
_diffrn_reflns_theta_max 25
_diffrn_standards_decay_% <3.3
_diffrn_standards_interval_count 100
_diffrn_standards_number 2
_exptl_absorpt_coefficient_mu 2.92
_exptl_absorpt_correction_T_max 0.953
_exptl_absorpt_correction_T_min 0.812
_exptl_absorpt_correction_type empirical
_exptl_crystal_colour colourless
_exptl_crystal_density_diffrn 1.83
_exptl_crystal_description needle
_exptl_crystal_size_max 0.80
_exptl_crystal_size_mid 0.32
_exptl_crystal_size_min 0.12
_refine_diff_density_max 0.59
_refine_diff_density_min -0.56
_refine_ls_goodness_of_fit_obs 1.101
_refine_ls_hydrogen_treatment refU
_refine_ls_number_parameters 712
_refine_ls_number_reflns 6302
_refine_ls_R_factor_obs 0.031
_refine_ls_shift/esd_max 0.034
_refine_ls_structure_factor_coef F
_refine_ls_weighting_details 'w = [\s^2^(F~o~)+0.00046(F~o~)^2^]^-1^'
_refine_ls_weighting_scheme calc
_refine_ls_wR_factor_obs 0.037
_reflns_number_observed 6302
_reflns_number_total 7077
_reflns_observed_criterion F~o~>3\s(F~o~)
_cod_data_source_file ab1099.cif
_cod_data_source_block ab1099_structure_1_of_1
_cod_depositor_comments
;
 Changing the space group from 'P 1' to 'P -1' after consulting the original
 publication. All related space group information was changed accordingly.

 Antanas Vaitkus,
 2017-07-05

 Adding the _atom_site_type_symbol data item.

 Antanas Vaitkus,
 2017-01-30

The following automatic conversions were performed:

'_refine_ls_weighting_scheme' value
'[\s^2^(F~o~)+0.00046(F~o~)^2^]^-1^' was changed to 'calc'. New tag
'_refine_ls_weighting_details' was created. The value of the new tag
was set to 'w = [\s^2^(F~o~)+0.00046(F~o~)^2^]^-1^'.

Automatic conversion script
Id: cif_fix_values 3143 2015-03-26 13:38:13Z robertas 
;
_cod_original_cell_volume 2553.0(10)
_cod_original_formula_sum 'C21 H17 N3 O14.5 Tb1'
_cod_database_code 2009822

loop_
_space_group_symop_id
_space_group_symop_operation_xyz
1 x,y,z
2 -x,-y,-z

loop_
_atom_site_label
_atom_site_type_symbol
_atom_site_fract_x
_atom_site_fract_y
_atom_site_fract_z
_atom_site_U_iso_or_equiv
Tb(1) Tb .21720(10) .19040(10) .19400(10) 0.0310(10)
Tb(2) Tb .76060(10) .21820(10) .21470(10) .0310(10)
N(1) N .6870(10) .3549(7) .7362(5) .149(6)
N(2) N 1.3219(7) .5177(4) .6107(5) .091(3)
N(3) N .7139(7) .1167(4) -.3216(4) .082(3)
N(4) N .1748(9) .2793(5) -.2780(4) .118(4)
N(5) N .1935(7) .5201(3) -.1046(4) .076(3)
N(6) N .3027(9) .0327(4) .6613(4) .113(4)
OW(1) O .3947(4) .0766(2) .2021(3) .051(2)
OW(2) O .5757(4) .3296(2) .2283(3) .052(2)
OW(3) O .8050(4) .3057(2) .1315(3) .047(2)
OW(4) O .7064(5) .0872(2) .1760(3) .050(2)
OW(5) O .6534(6) .0104(3) .0027(3) .086(2)
O(11) O .3792(4) .2285(2) .3274(2) .047(2)
O(12) O .6115(4) .2061(3) .3094(3) .051(2)
O(13) O .6000(10) .3733(6) .7832(4) .170(6)
O(14) O .8190(10) .3531(9) .7652(5) .320(10)
O(21) O .8558(4) .3136(2) .3393(3) .047(2)
O(22) O 1.0466(4) .2740(2) .2701(2) .0420(10)
O(23) O 1.4011(6) .5530(4) .5888(5) .128(4)
O(24) O 1.3085(9) .5250(4) .6884(4) .139(4)
O(31) O .9184(4) .1588(2) .1120(2) .045(2)
O(32) O 1.1164(4) .0996(2) .0630(2) .0410(10)
O(33) O .7677(8) .0758(4) -.3813(3) .122(3)
O(34) O .6058(7) .1615(4) -.3355(4) .123(4)
O(41) O .5852(4) .2031(2) .0816(2) .045(2)
O(42) O .3790(4) .1668(2) .0921(3) .049(2)
O(43) O .1986(9) .3373(5) -.2875(5) .174(5)
O(44) O .0890(10) .2421(5) -.3286(4) .214(5)
O(51) O .0870(4) .2714(2) .0878(2) .0400(10)
O(52) O .2819(4) .3131(2) .1823(2) .044(2)
O(53) O .3013(7) .5528(3) -.0872(4) .107(3)
O(54) O .0924(7) .5277(4) -.1653(4) .106(3)
O(61) O .1455(4) .1259(2) .2823(3) .045(2)
O(62) O -.0762(4) .1545(2) .3195(3) .048(2)
O(63) O .2187(9) .0192(4) .7038(4) .130(4)
O(64) O .4375(9) .0206(5) .6790(5) .181(5)
C(1) C .5134(6) .2297(3) .3570(3) .037(2)
C(11) C .5594(6) .2618(4) .4571(4) .043(2)
C(12) C .4557(7) .2865(4) .5129(4) .055(3)
C(13) C .4979(8) .3178(4) .6040(4) .068(3)
C(14) C .6440(10) .3218(5) .6371(4) .084(4)
C(15) C .7485(9) .2974(6) .5844(5) .109(5)
C(16) C .7044(7) .2671(5) .4934(4) .074(4)
C(2) C .9876(6) .3164(3) .3337(4) .040(2)
C(21) C 1.0741(6) .3705(3) .4056(4) .039(2)
C(22) C 1.0459(7) .3883(4) .4928(4) .050(3)
C(23) C 1.1281(7) .4364(4) .5613(4) .056(3)
C(24) C 1.2321(7) .4675(4) .5382(5) .056(3)
C(25) C 1.2612(7) .4520(4) .4514(5) .069(3)
C(26) C 1.1807(7) .4019(4) .3843(4) .056(3)
C(3) C .9821(6) .1241(3) .0474(3) .033(2)
C(31) C .9054(6) .1171(3) -.0485(4) .037(2)
C(32) C .7931(8) .1698(5) -.0690(4) .083(4)
C(33) C .7307(7) .1694(5) -.1587(4) .083(4)
C(34) C .7794(7) .1151(4) -.2249(4) .057(3)
C(35) C .8890(9) .0618(4) -.2080(4) .072(3)
C(36) C .9526(8) .0634(4) -.1179(4) .050(3)
C(4) C .4554(6) .1926(3) .0529(3) .035(2)
C(41) C .3842(6) .2127(3) -.0364(4) .037(2)
C(42) C .4372(7) .2671(4) -.0639(4) .050(3)
C(43) C .3672(8) .2891(4) -.1418(5) .066(3)
C(44) C .2511(9) .2553(5) -.1923(4) .075(3)
C(45) C .1959(8) .2008(5) -.1688(5) .080(4)
C(46) C .2614(7) .1796(4) -.0877(4) .060(3)
C(5) C .1809(6) .3170(3) .1137(4) .036(2)
C(51) C .1790(6) .3732(3) .0593(4) .038(2)
C(52) C .2815(7) .4235(4) .0862(4) .054(3)
C(53) C .2858(8) .4725(4) .0328(5) .063(3)
C(54) C .1859(8) .4688(4) -.0468(4) .053(3)
C(55) C .0809(7) .4217(4) -.0737(4) .050(3)
C(56) C .0786(6) .3734(4) -.0203(4) .045(2)
C(6) C .0581(6) .1328(3) .3358(4) .037(2)
C(61) C .1195(6) .1121(3) .4253(4) .042(2)
C(62) C .0285(7) .0997(4) .4781(4) .054(3)
C(63) C .0875(9) .0746(4) .5562(4) .069(3)
C(64) C .2382(9) .0635(4) .5794(4) .073(3)
C(65) C .3320(8) .0765(5) .5294(5) .081(4)
C(66) C .2703(7) .1014(4) .4515(4) .064(3)
H(12) H .3541 .2818 .4881 .052
H(13) H .4267 .3362 .6429 .062
H(15) H .8501 .3012 .6099 .094
H(16) H .7764 .2493 .4549 .068
H(22) H .9689 .3673 .5063 .049
H(23) H 1.1123 .4474 .6229 .055
H(25) H 1.3350 .4751 .4375 .065
H(26) H 1.1996 .3893 .3232 .052
H(32) H .7573 .2071 -.0209 .068
H(33) H .6540 .2073 -.1735 .072
H(35) H .9218 .0239 -.2565 .067
H(36) H 1.0313 .0262 -.1040 .056
H(42) H .5225 .2892 -.0283 .046
H(43) H .4004 .3280 -.1602 .059
H(45) H .1137 .1777 -.2074 .057
H(46) H .2230 .1432 -.0678 .053
H(52) H .3502 .4244 .1421 .058
H(53) H .3560 .5078 .0510 .063
H(55) H .0102 .4222 -.1285 .050
H(56) H .0062 .3392 -.0385 .045
H(62) H -.0759 .1084 .4602 .055
H(63) H .0258 .0653 .5934 .067
H(65) H .4363 .0585 .5479 .070
H(66) H .3324 .1114 .4150 .058

loop_
_geom_angle_atom_site_label_1
_geom_angle_atom_site_label_2
_geom_angle_atom_site_label_3
_geom_angle_site_symmetry_2
_geom_angle
_geom_angle_publ_flag
OW(1) Tb(1) O(11) . 77.40(10) no
O(11) Tb(1) O(42) . 98.70(10) no
O(11) Tb(1) O(51) . 125.40(10) no
OW(1) Tb(1) O(52) . 124.90(10) no
O(42) Tb(1) O(52) . 71.60(10) no
OW(1) Tb(1) O(61) . 71.40(10) no
O(42) Tb(1) O(61) . 136.50(10) no
O(52) Tb(1) O(61) . 146.70(10) no
O(11) Tb(1) O(22) 1_455 83.70(10) no
O(51) Tb(1) O(22) 1_455 73.70(10) no
O(61) Tb(1) O(22) 1_455 74.90(10) no
O(11) Tb(1) O(31) 1_455 146.20(10) no
O(51) Tb(1) O(31) 1_455 65.90(10) no
O(61) Tb(1) O(31) 1_455 73.10(10) no
O(11) Tb(1) O(32) 1_455 154.10(10) no
O(51) Tb(1) O(32) 1_455 78.40(10) no
O(61) Tb(1) O(32) 1_455 87.30(10) no
OW(1) Tb(1) O(42) . 66.3(2) no
OW(1) Tb(1) O(51) . 142.40(10) no
O(42) Tb(1) O(51) . 79.70(10) no
O(11) Tb(1) O(52) . 75.50(10) no
O(51) Tb(1) O(52) . 51.90(10) no
O(11) Tb(1) O(61) . 81.50(10) no
O(51) Tb(1) O(61) . 135.00(10) no
OW(1) Tb(1) O(22) 1_455 143.30(10) no
O(42) Tb(1) O(22) 1_455 148.6(2) no
O(52) Tb(1) O(22) 1_455 78.80(10) no
OW(1) Tb(1) O(31) 1_455 113.60(10) no
O(42) Tb(1) O(31) 1_455 115.00(10) no
O(52) Tb(1) O(31) 1_455 115.60(10) no
OW(1) Tb(1) O(32) 1_455 76.90(10) no
O(42) Tb(1) O(32) 1_455 73.70(10) no
O(52) Tb(1) O(32) 1_455 122.90(10) no
OW(2) Tb(2) OW(3) . 68.90(10) no
OW(2) Tb(2) OW(4) . 125.60(10) no
OW(2) Tb(2) O(12) . 72.6(2) no
OW(4) Tb(2) O(12) . 71.50(10) no
OW(3) Tb(2) O(21) . 79.80(10) no
O(12) Tb(2) O(21) . 85.20(10) no
OW(3) Tb(2) O(22) . 63.80(10) no
O(12) Tb(2) O(22) . 126.60(10) no
OW(2) Tb(2) O(31) . 135.6(2) no
OW(4) Tb(2) O(31) . 77.20(10) no
O(21) Tb(2) O(31) . 116.30(10) no
OW(2) Tb(2) O(41) . 72.20(10) no
OW(4) Tb(2) O(41) . 73.00(10) no
O(21) Tb(2) O(41) . 140.70(10) no
O(31) Tb(2) O(41) . 82.00(10) no
OW(3) Tb(2) O(62) 1_655 130.90(10) no
O(12) Tb(2) O(62) 1_655 77.10(10) no
O(22) Tb(2) O(62) 1_655 67.80(10) no
O(41) Tb(2) O(62) 1_655 144.40(10) no
OW(3) Tb(2) OW(4) . 136.10(10) no
OW(3) Tb(2) O(12) . 141.40(10) no
OW(2) Tb(2) O(21) . 71.00(10) no
OW(4) Tb(2) O(21) . 142.30(10) no
OW(2) Tb(2) O(22) . 106.10(10) no
OW(4) Tb(2) O(22) . 128.10(10) no
O(21) Tb(2) O(22) . 47.90(10) no
OW(3) Tb(2) O(31) . 69.70(10) no
O(12) Tb(2) O(31) . 147.5(2) no
O(22) Tb(2) O(31) . 68.40(10) no
OW(3) Tb(2) O(41) . 74.60(10) no
O(12) Tb(2) O(41) . 96.60(10) no
O(22) Tb(2) O(41) . 134.90(10) no
OW(2) Tb(2) O(62) 1_655 135.30(10) no
OW(4) Tb(2) O(62) 1_655 71.80(10) no
O(21) Tb(2) O(62) 1_655 74.50(10) no
O(31) Tb(2) O(62) 1_655 85.30(10) no
O(13) N(1) O(14) . 122.9(8) no
O(14) N(1) C(14) . 115.5(8) no
O(23) N(2) C(24) . 118.3(7) no
O(33) N(3) O(34) . 122.8(6) no
O(34) N(3) C(34) . 117.5(5) no
O(43) N(4) C(44) . 117.6(7) no
O(53) N(5) O(54) . 123.7(8) no
O(54) N(5) C(54) . 118.4(7) no
O(63) N(6) C(64) . 117.7(8) no
O(11) C(1) O(12) . 124.7(4) no
O(12) C(1) C(11) . 118.2(5) no
C(1) C(11) C(16) . 120.0(5) no
C(11) C(12) C(13) . 120.2(6) no
N(1) C(14) C(13) . 117.1(8) no
C(13) C(14) C(15) . 123.2(6) no
C(11) C(16) C(15) . 120.9(7) no
O(21) C(2) C(21) . 118.4(5) no
C(2) C(21) C(22) . 119.5(6) no
C(22) C(21) C(26) . 120.5(5) no
C(22) C(23) C(24) . 117.8(6) no
N(2) C(24) C(25) . 118.4(7) no
C(24) C(25) C(26) . 118.1(7) no
O(31) C(3) O(32) . 120.2(4) no
O(32) C(3) C(31) . 118.9(5) no
C(3) C(31) C(36) . 121.8(5) no
C(31) C(32) C(33) . 120.1(6) no
N(3) C(34) C(33) . 118.3(6) no
C(33) C(34) C(35) . 122.9(6) no
C(31) C(36) C(35) . 121.3(6) no
O(13) N(1) C(14) . 121.1(9) no
O(23) N(2) O(24) . 122.8(7) no
O(24) N(2) C(24) . 118.8(7) no
O(33) N(3) C(34) . 119.7(6) no
O(43) N(4) O(44) . 124.2(8) no
O(44) N(4) C(44) . 118.1(9) no
O(53) N(5) C(54) . 117.9(6) no
O(63) N(6) O(64) . 125.2(8) no
O(64) N(6) C(64) . 117.0(9) no
O(11) C(1) C(11) . 117.1(5) no
C(1) C(11) C(12) . 120.4(5) no
C(12) C(11) C(16) . 119.6(5) no
C(12) C(13) C(14) . 118.1(7) no
N(1) C(14) C(15) . 119.8(8) no
C(14) C(15) C(16) . 118.0(7) no
O(21) C(2) O(22) . 121.6(5) no
O(22) C(2) C(21) . 120.0(5) no
C(2) C(21) C(26) . 120.0(5) no
C(21) C(22) C(23) . 120.5(7) no
N(2) C(24) C(23) . 118.3(6) no
C(23) C(24) C(25) . 123.2(6) no
C(21) C(26) C(25) . 119.8(6) no
O(31) C(3) C(31) . 120.7(4) no
C(3) C(31) C(32) . 118.9(5) no
C(32) C(31) C(36) . 119.0(5) no
C(32) C(33) C(34) . 119.0(7) no
N(3) C(34) C(35) . 118.7(6) no
C(34) C(35) C(36) . 117.7(6) no
O(41) C(4) O(42) . 125.2(5) no
O(41) C(4) C(41) . 117.1(6) no
C(4) C(41) C(42) . 119.5(5) no
(42) C(41) C(46) . 120.9(6) no
C(42) C(43) C(44) . 118.9(8) no
N(4) C(44) C(45) . 117.6(7) no
C(44) C(45) C(46) . 118.7(7) no
O(51) C(5) O(52) . 120.7(6) no
O(52) C(5) C(51) . 119.7(5) no
C(5) C(51) C(56) . 120.3(5) no
C(51) C(52) C(53) . 120.4(6) no
N(5) C(54) C(53) . 117.4(7) no
C(53) C(54) C(55) . 123.3(7) no
C(51) C(56) C(55) . 121.0(6) no
O(61) C(6) C(61) . 117.0(5) no
C(6) C(61) C(62) . 120.9(5) no
C(62) C(61) C(66) . 120.5(6) no
C(62) C(63) C(64) . 117.8(8) no
N(6) C(64) C(65) . 118.1(7) no
C(64) C(65) C(66) . 117.3(7) no
O(42) C(4) C(41) . 117.7(5) no
C(4) C(41) C(46) . 119.5(6) no
C(41) C(42) C(43) . 119.8(6) no
N(4) C(44) C(43) . 118.9(9) no
C(43) C(44) C(45) . 123.5(7) no
C(41) C(46) C(45) . 118.2(7) no
O(51) C(5) C(51) . 119.4(4) no
C(5) C(51) C(52) . 120.3(5) no
C(52) C(51) C(56) . 119.3(6) no
C(52) C(53) C(54) . 117.7(7) no
N(5) C(54) C(55) . 119.4(6) no
C(54) C(55) C(56) . 118.2(6) no
O(61) C(6) O(62) . 125.0(6) no
O(62) C(6) C(61) . 118.0(5) no
C(6) C(61) C(66) . 118.5(6) no
C(61) C(62) C(63) . 120.0(6) no
N(6) C(64) C(63) . 118.1(8) no
C(63) C(64) C(65) . 123.8(7) no
C(61) C(66) C(65) . 120.6(7) no

loop_
_geom_bond_atom_site_label_1
_geom_bond_atom_site_label_2
_geom_bond_site_symmetry_2
_geom_bond_distance
_geom_bond_publ_flag
Tb(1) OW(1) . 2.498(4) yes
Tb(1) O(42) . 2.331(4) yes
Tb(1) O(52) . 2.525(5) yes
Tb(1) O(22) 1_455 2.340(4) yes
Tb(1) O(32) 1_455 2.420(3) yes
Tb(2) OW(3) . 2.452(5) yes
Tb(2) O(12) . 2.300(5) yes
Tb(2) O(22) . 2.922(4) yes
Tb(2) O(41) . 2.333(3) yes
Tb(1) O(11) . 2.312(3) yes
Tb(1) O(51) . 2.505(4) yes
Tb(1) O(61) . 2.292(5) yes
Tb(1) O(31) 1_455 2.915(4) yes
Tb(2) OW(2) . 2.486(4) yes
Tb(2) OW(4) . 2.483(4) yes
Tb(2) O(21) . 2.397(4) yes
Tb(2) O(31) . 2.354(4) yes
Tb(2) O(62) 1_655 2.391(4) yes
N(1) O(13) . 1.160(10) no
N(1) C(14) . 1.493(9) no
N(2) O(24) . 1.200(10) no
N(3) O(33) . 1.188(8) no
N(3) C(34) . 1.495(8) no
N(4) O(44) . 1.180(10) no
N(5) O(53) . 1.210(10) no
N(5) C(54) . 1.490(10) no
N(6) O(64) . 1.240(10) no
N(1) O(14) . 1.230(10) no
N(2) O(23) . 1.220(10) no
N(2) C(24) . 1.476(8) no
N(3) O(34) . 1.226(9) no
N(4) O(43) . 1.190(10) no
N(4) C(44) . 1.500(10) no
N(5) O(54) . 1.202(8) no
N(6) O(63) . 1.220(10) no
N(6) C(64) . 1.490(10) no
O(11) C(1) . 1.249(6) no
O(21) C(2) . 1.271(7) no
O(31) C(3) . 1.257(6) no
O(41) C(4) . 1.237(6) no
O(51) C(5) . 1.261(7) no
O(61) C(6) . 1.255(7) no
C(1) C(11) . 1.506(7) no
C(11) C(16) . 1.369(8) no
C(13) C(14) . 1.360(10) no
C(15) C(16) . 1.376(9) no
C(21) C(22) . 1.375(8) no
C(22) C(23) . 1.387(8) no
C(24) C(25) . 1.380(10) no
C(3) C(31) . 1.487(7) no
C(31) C(36) . 1.368(8) no
C(33) C(34) . 1.348(9) no
C(35) C(36) . 1.386(9) no
C(41) C(42) . 1.390(10) no
C(42) C(43) . 1.370(10) no
C(44) C(45) . 1.370(10) no
C(5) C(51) . 1.497(9) no
C(51) C(56) . 1.381(7) no
C(53) C(54) . 1.373(9) no
C(55) C(56) . 1.370(10) no
C(61) C(62) . 1.380(10) no
C(62) C(63) . 1.380(10) no
C(64) C(65) . 1.370(10) no
O(12) C(1) . 1.258(7) no
O(22) C(2) . 1.264(6) no
O(32) C(3) . 1.266(6) no
O(42) C(4) . 1.249(8) no
O(52) C(5) . 1.273(6) no
O(62) C(6) . 1.254(6) no
C(11) C(12) . 1.386(9) no
C(12) C(13) . 1.379(8) no
C(14) C(15) . 1.360(10) no
C(2) C(21) . 1.496(7) no
C(21) C(26) . 1.370(10) no
C(23) C(24) . 1.360(10) no
C(25) C(26) . 1.390(9) no
C(31) C(32) . 1.366(9) no
C(32) C(33) . 1.383(9) no
C(34) C(35) . 1.350(10) no
C(4) C(41) . 1.509(8) no
C(41) C(46) . 1.393(8) no
C(43) C(44) . 1.350(10) no
C(45) C(46) . 1.400(10) no
C(51) C(52) . 1.383(9) no
C(52) C(53) . 1.390(10) no
C(54) C(55) . 1.360(10) no
C(6) C(61) . 1.498(8) no
C(61) C(66) . 1.386(8) no
C(63) C(64) . 1.380(10) no
C(65) C(66) . 1.380(10) no
O(42) OW(1) . 2.646 no
O(12) OW(4) . 2.798 no
O(31) OW(3) . 2.749 no
OW(2) OW(3) . 2.795 no
OW(5) OW(4) . 2.686 no
O(61) OW(1) . 2.801 no
O(52) OW(2) . 2.750 no

loop_
_geom_contact_atom_site_label_1
_geom_contact_atom_site_label_2
_geom_contact_distance
_geom_contact_publ_flag
O(42) OW(1) 2.646(7) yes
O(12) OW(4) 2.798(6) yes
O(31) OW(3) 2.749(5) yes
OW(2) OW(3) 2.795(6) yes
OW(5) OW(4) 2.686(6) yes
O(61) OW(1) 2.801(6) yes
O(52) OW(2) 2.750(5) yes
